data_7112941
loop_
_publ_author_name
'Fleischel, Olivier'
'Wu, Nan'
'Petitjean, Anne'

_publ_section_title
;
 Click-triazole: coordination of 2-(1,2,3-triazol-4-yl)-pyridine to
 cations of traditional tetrahedral geometry (Cu(I), Ag(I)).
;
_journal_issue 44
_journal_name_full 'Chemical communications (Cambridge, England)'
_journal_page_first 8454
_journal_page_last 8456
_journal_paper_doi 10.1039/c0cc02899a
_journal_volume 46
_journal_year 2010
_chemical_formula_sum 'C28 H24 B Cu F4 N8'
_chemical_formula_weight 622.90
_chemical_name_systematic
;
?
;
_space_group_IT_number 14
_symmetry_cell_setting monoclinic
_symmetry_space_group_name_Hall '-P 2yn'
_symmetry_space_group_name_H-M 'P 1 21/n 1'
_atom_sites_solution_hydrogens geom
_atom_sites_solution_primary direct
_atom_sites_solution_secondary difmap
_audit_creation_method SHELXL-97
_cell_angle_alpha 90.00
_cell_angle_beta 108.960(2)
_cell_angle_gamma 90.00
_cell_formula_units_Z 4
_cell_length_a 13.2589(6)
_cell_length_b 11.2087(5)
_cell_length_c 19.7397(8)
_cell_measurement_reflns_used 1305
_cell_measurement_temperature 180(2)
_cell_measurement_theta_max 19.49
_cell_measurement_theta_min 2.44
_cell_volume 2774.5(2)
_computing_cell_refinement 'Bruker SAINT'
_computing_data_collection 'Bruker APEX2'
_computing_data_reduction 'Bruker SAINT'
_computing_molecular_graphics 'Bruker SHELXTL'
_computing_publication_material 'Bruker SHELXTL'
_computing_structure_refinement 'SHELXL-97 (Sheldrick, 2008)'
_computing_structure_solution 'SHELXS-97 (Sheldrick, 2008)'
_diffrn_ambient_temperature 180(2)
_diffrn_measured_fraction_theta_full 0.995
_diffrn_measured_fraction_theta_max 0.995
_diffrn_measurement_device_type 'Bruker APEX-II CCD'
_diffrn_measurement_method '\f and \w scans'
_diffrn_radiation_monochromator graphite
_diffrn_radiation_source 'fine-focus sealed tube'
_diffrn_radiation_type MoK\a
_diffrn_radiation_wavelength 0.71073
_diffrn_reflns_av_R_equivalents 0.0594
_diffrn_reflns_av_sigmaI/netI 0.0820
_diffrn_reflns_limit_h_max 16
_diffrn_reflns_limit_h_min -14
_diffrn_reflns_limit_k_max 13
_diffrn_reflns_limit_k_min -11
_diffrn_reflns_limit_l_max 24
_diffrn_reflns_limit_l_min -24
_diffrn_reflns_number 11984
_diffrn_reflns_theta_full 26.00
_diffrn_reflns_theta_max 26.00
_diffrn_reflns_theta_min 1.64
_exptl_absorpt_coefficient_mu 0.849
_exptl_absorpt_correction_T_max 0.8486
_exptl_absorpt_correction_T_min 0.8158
_exptl_absorpt_correction_type multi-scan
_exptl_crystal_colour yellow
_exptl_crystal_density_diffrn 1.491
_exptl_crystal_density_method 'not measured'
_exptl_crystal_description block
_exptl_crystal_F_000 1272
_exptl_crystal_size_max 0.25
_exptl_crystal_size_mid 0.25
_exptl_crystal_size_min 0.20
_refine_diff_density_max 0.514
_refine_diff_density_min -0.538
_refine_diff_density_rms 0.078
_refine_ls_extinction_method none
_refine_ls_goodness_of_fit_ref 1.062
_refine_ls_hydrogen_treatment constr
_refine_ls_matrix_type full
_refine_ls_number_parameters 400
_refine_ls_number_reflns 5426
_refine_ls_number_restraints 73
_refine_ls_restrained_S_all 1.129
_refine_ls_R_factor_all 0.1022
_refine_ls_R_factor_gt 0.0587
_refine_ls_shift/su_max 0.000
_refine_ls_shift/su_mean 0.000
_refine_ls_structure_factor_coef Fsqd
_refine_ls_weighting_details 'calc w=1/[\s^2^(Fo^2^)+(0.0674P)^2^+0.0000P] where P=(Fo^2^+2Fc^2^)/3'
_refine_ls_weighting_scheme calc
_refine_ls_wR_factor_gt 0.1353
_refine_ls_wR_factor_ref 0.1574
_reflns_number_gt 3342
_reflns_number_total 5426
_reflns_threshold_expression >2sigma(I)
_cod_data_source_file c0cc02899a.txt
_cod_data_source_block ap12
_cod_depositor_comments
;
The following automatic conversions were performed:

'_symmetry_cell_setting' value 'Monoclinic' changed to 'monoclinic'
according to
/usr/data/users/saulius/automatic-downloads/retrospective/RSC/lib/dictionaries/cif_core.dic
dictionary named 'cif_core.dic' version 2.4.2 from 2011-04-26.

Automatic conversion script
Id: cif_fix_values 2281 2013-09-26 08:29:07Z andrius 
;
_cod_original_sg_symbol_H-M P2(1)/n
_cod_database_code 7112941

loop_
_symmetry_equiv_pos_as_xyz
'x, y, z'
'-x+1/2, y+1/2, -z+1/2'
'-x, -y, -z'
'x-1/2, -y-1/2, z-1/2'

loop_
_atom_site_label
_atom_site_type_symbol
_atom_site_fract_x
_atom_site_fract_y
_atom_site_fract_z
_atom_site_U_iso_or_equiv
_atom_site_adp_type
_atom_site_occupancy
_atom_site_symmetry_multiplicity
_atom_site_calc_flag
_atom_site_refinement_flags
_atom_site_disorder_assembly
_atom_site_disorder_group
Cu1 Cu 0.77096(4) 0.43981(5) 0.99160(3) 0.0398(2) Uani 1 1 d . . .
N1 N 0.6174(3) 0.7635(3) 0.97224(17) 0.0289(8) Uani 1 1 d . . .
N2 N 0.7104(3) 0.7056(3) 0.99963(18) 0.0336(9) Uani 1 1 d . . .
N3 N 0.6887(3) 0.5923(3) 0.98356(18) 0.0292(8) Uani 1 1 d . . .
N4 N 0.6201(3) 0.3734(3) 0.94495(17) 0.0308(8) Uani 1 1 d . . .
N5 N 0.9790(3) 0.3689(3) 0.87571(18) 0.0315(8) Uani 1 1 d . . .
N6 N 0.8833(3) 0.4132(3) 0.87169(19) 0.0348(9) Uani 1 1 d . . .
N7 N 0.8769(3) 0.4047(3) 0.93698(18) 0.0321(8) Uani 1 1 d . . .
N8 N 0.8891(3) 0.3681(3) 1.07345(18) 0.0353(9) Uani 1 1 d . . .
C1 C 0.5366(3) 0.6893(4) 0.9389(2) 0.0289(9) Uani 1 1 d . . .
H1A H 0.4641 0.7093 0.9149 0.035 Uiso 1 1 calc R . .
C2 C 0.5823(3) 0.5789(4) 0.94747(19) 0.0269(9) Uani 1 1 d . . .
C3 C 0.5427(3) 0.4579(4) 0.9256(2) 0.0283(9) Uani 1 1 d . . .
C4 C 0.4374(3) 0.4309(4) 0.8869(2) 0.0337(10) Uani 1 1 d . . .
H4A H 0.3849 0.4919 0.8737 0.040 Uiso 1 1 calc R . .
C5 C 0.4107(4) 0.3131(4) 0.8680(2) 0.0390(11) Uani 1 1 d . . .
H5A H 0.3393 0.2919 0.8419 0.047 Uiso 1 1 calc R . .
C6 C 0.4894(4) 0.2269(4) 0.8878(2) 0.0410(12) Uani 1 1 d . . .
H6A H 0.4730 0.1456 0.8754 0.049 Uiso 1 1 calc R . .
C7 C 0.5919(4) 0.2611(4) 0.9257(2) 0.0379(11) Uani 1 1 d . . .
H7A H 0.6456 0.2013 0.9388 0.046 Uiso 1 1 calc R . .
C8 C 0.6153(3) 0.8937(4) 0.9830(2) 0.0330(10) Uani 1 1 d . . .
H8A H 0.6306 0.9109 1.0346 0.040 Uiso 1 1 calc R . .
H8B H 0.5433 0.9248 0.9568 0.040 Uiso 1 1 calc R . .
C9 C 0.6965(3) 0.9552(4) 0.9568(2) 0.0303(10) Uani 1 1 d . . .
C10 C 0.7897(4) 0.9998(4) 1.0045(3) 0.0442(12) Uani 1 1 d . . .
H10A H 0.8028 0.9937 1.0546 0.053 Uiso 1 1 calc R . .
C11 C 0.8645(4) 1.0540(5) 0.9785(3) 0.0586(15) Uani 1 1 d . . .
H11A H 0.9289 1.0846 1.0110 0.070 Uiso 1 1 calc R . .
C12 C 0.8449(5) 1.0634(5) 0.9053(4) 0.0639(16) Uani 1 1 d . . .
H12A H 0.8958 1.1005 0.8876 0.077 Uiso 1 1 calc R . .
C13 C 0.7531(5) 1.0194(5) 0.8589(3) 0.0612(15) Uani 1 1 d . . .
H13A H 0.7399 1.0255 0.8088 0.073 Uiso 1 1 calc R . .
C14 C 0.6789(4) 0.9659(4) 0.8841(2) 0.0432(12) Uani 1 1 d . . .
H14A H 0.6147 0.9359 0.8510 0.052 Uiso 1 1 calc R . .
C15 C 1.0324(3) 0.3301(4) 0.9422(2) 0.0326(10) Uani 1 1 d . . .
H15A H 1.1010 0.2943 0.9584 0.039 Uiso 1 1 calc R . .
C16 C 0.9665(3) 0.3533(4) 0.9814(2) 0.0297(10) Uani 1 1 d . . .
C17 C 0.9763(3) 0.3336(4) 1.0564(2) 0.0323(10) Uani 1 1 d . . .
C18 C 1.0642(3) 0.2827(4) 1.1055(2) 0.0426(12) Uani 1 1 d . . .
H18A H 1.1236 0.2586 1.0919 0.051 Uiso 1 1 calc R . .
C19 C 1.0648(4) 0.2674(5) 1.1741(3) 0.0569(15) Uani 1 1 d . . .
H19A H 1.1250 0.2328 1.2089 0.068 Uiso 1 1 calc R . .
C20 C 0.9783(4) 0.3021(5) 1.1930(3) 0.0558(14) Uani 1 1 d . . .
H20A H 0.9781 0.2927 1.2408 0.067 Uiso 1 1 calc R . .
C21 C 0.8917(4) 0.3507(4) 1.1412(2) 0.0434(12) Uani 1 1 d . . .
H21A H 0.8312 0.3729 1.1540 0.052 Uiso 1 1 calc R . .
C22 C 1.0078(4) 0.3568(4) 0.8104(2) 0.0401(11) Uani 1 1 d . . .
H22A H 1.0856 0.3685 0.8219 0.048 Uiso 1 1 calc R . .
H22B H 0.9707 0.4188 0.7755 0.048 Uiso 1 1 calc R . .
C23 C 0.9768(4) 0.2335(4) 0.7775(2) 0.0348(10) Uani 1 1 d . . .
C24 C 0.8733(4) 0.2108(4) 0.7359(2) 0.0410(12) Uani 1 1 d . . .
H24A H 0.8222 0.2735 0.7251 0.049 Uiso 1 1 calc R . .
C25 C 0.8429(4) 0.0972(5) 0.7095(2) 0.0441(12) Uani 1 1 d . . .
H25A H 0.7712 0.0820 0.6809 0.053 Uiso 1 1 calc R . .
C26 C 0.9162(5) 0.0066(5) 0.7248(2) 0.0508(13) Uani 1 1 d . . .
H26A H 0.8955 -0.0714 0.7068 0.061 Uiso 1 1 calc R . .
C27 C 1.0204(5) 0.0288(5) 0.7663(3) 0.0518(14) Uani 1 1 d . . .
H27A H 1.0712 -0.0341 0.7772 0.062 Uiso 1 1 calc R . .
C28 C 1.0507(4) 0.1418(5) 0.7919(2) 0.0457(12) Uani 1 1 d . . .
H28A H 1.1228 0.1570 0.8197 0.055 Uiso 1 1 calc R . .
B1 B 0.8231(4) 0.5707(6) 1.3131(3) 0.0543(17) Uani 1 1 d D . .
F1 F 0.7913(3) 0.4737(4) 1.34162(19) 0.0884(11) Uani 1 1 d . A .
F2A F 0.7790(8) 0.5688(11) 1.2379(5) 0.052(2) Uani 0.330(4) 1 d PD A 1
F4A F 0.8049(8) 0.6840(7) 1.3367(6) 0.052(2) Uani 0.330(4) 1 d PD A 1
F3A F 0.9349(7) 0.5610(13) 1.3284(7) 0.052(2) Uani 0.330(4) 1 d PD A 1
F2B F 0.7600(11) 0.6385(19) 1.2641(8) 0.130(6) Uani 0.286(8) 1 d PD A 2
F3B F 0.9245(11) 0.558(3) 1.3102(9) 0.130(6) Uani 0.286(8) 1 d PD A 2
F4B F 0.8417(12) 0.6298(16) 1.3834(6) 0.130(6) Uani 0.286(8) 1 d PD A 2
F3C F 0.9244(7) 0.5965(11) 1.3387(6) 0.068(2) Uani 0.384(8) 1 d PD A 3
F2C F 0.7983(8) 0.5305(11) 1.2386(4) 0.068(2) Uani 0.384(8) 1 d PD A 3
F4C F 0.7509(7) 0.6603(8) 1.3090(5) 0.068(2) Uani 0.384(8) 1 d PD A 3

loop_
_atom_site_aniso_label
_atom_site_aniso_U_11
_atom_site_aniso_U_22
_atom_site_aniso_U_33
_atom_site_aniso_U_23
_atom_site_aniso_U_13
_atom_site_aniso_U_12
Cu1 0.0308(3) 0.0363(4) 0.0519(4) 0.0019(3) 0.0132(3) 0.0074(3)
N1 0.0264(19) 0.027(2) 0.0352(19) 0.0006(16) 0.0132(16) 0.0041(16)
N2 0.031(2) 0.026(2) 0.045(2) -0.0039(17) 0.0137(17) 0.0006(16)
N3 0.0225(18) 0.030(2) 0.0360(19) -0.0005(16) 0.0103(16) -0.0012(15)
N4 0.034(2) 0.024(2) 0.036(2) -0.0024(16) 0.0126(17) -0.0005(16)
N5 0.027(2) 0.031(2) 0.037(2) -0.0021(17) 0.0115(17) -0.0004(16)
N6 0.031(2) 0.031(2) 0.042(2) -0.0001(17) 0.0111(17) 0.0014(16)
N7 0.031(2) 0.030(2) 0.034(2) -0.0001(16) 0.0095(17) 0.0043(16)
N8 0.042(2) 0.028(2) 0.035(2) 0.0007(16) 0.0115(18) 0.0013(17)
C1 0.023(2) 0.032(3) 0.031(2) 0.0036(19) 0.0085(18) -0.0005(19)
C2 0.026(2) 0.035(3) 0.021(2) 0.0016(18) 0.0083(18) 0.0017(19)
C3 0.029(2) 0.031(3) 0.027(2) 0.0003(18) 0.0119(18) -0.0016(19)
C4 0.029(2) 0.041(3) 0.031(2) -0.001(2) 0.0104(19) -0.003(2)
C5 0.040(3) 0.047(3) 0.029(2) -0.003(2) 0.009(2) -0.012(2)
C6 0.055(3) 0.036(3) 0.035(2) -0.005(2) 0.018(2) -0.016(2)
C7 0.046(3) 0.030(3) 0.041(3) 0.001(2) 0.018(2) 0.001(2)
C8 0.040(3) 0.022(2) 0.039(2) -0.0030(19) 0.016(2) 0.0026(19)
C9 0.031(2) 0.023(2) 0.039(2) -0.0001(19) 0.014(2) 0.0037(19)
C10 0.046(3) 0.035(3) 0.048(3) -0.001(2) 0.010(2) 0.001(2)
C11 0.042(3) 0.042(3) 0.087(4) -0.005(3) 0.013(3) -0.009(3)
C12 0.069(4) 0.042(3) 0.096(5) -0.002(3) 0.048(4) -0.016(3)
C13 0.083(4) 0.056(4) 0.056(3) 0.005(3) 0.039(3) -0.008(3)
C14 0.047(3) 0.040(3) 0.047(3) -0.005(2) 0.022(2) -0.004(2)
C15 0.024(2) 0.028(2) 0.041(3) -0.002(2) 0.003(2) -0.0005(18)
C16 0.026(2) 0.024(2) 0.038(2) -0.0003(19) 0.0075(19) -0.0002(18)
C17 0.031(2) 0.025(2) 0.038(2) -0.0029(19) 0.006(2) -0.0050(19)
C18 0.029(3) 0.047(3) 0.048(3) 0.008(2) 0.007(2) 0.006(2)
C19 0.045(3) 0.071(4) 0.048(3) 0.018(3) 0.007(3) 0.002(3)
C20 0.063(4) 0.062(4) 0.039(3) 0.012(3) 0.011(3) 0.000(3)
C21 0.048(3) 0.039(3) 0.047(3) 0.003(2) 0.020(2) -0.004(2)
C22 0.039(3) 0.045(3) 0.040(3) 0.001(2) 0.018(2) -0.004(2)
C23 0.039(3) 0.037(3) 0.032(2) -0.001(2) 0.018(2) -0.002(2)
C24 0.039(3) 0.046(3) 0.040(3) 0.006(2) 0.016(2) 0.000(2)
C25 0.042(3) 0.057(3) 0.034(3) -0.003(2) 0.012(2) -0.015(3)
C26 0.079(4) 0.043(3) 0.038(3) -0.009(2) 0.030(3) -0.009(3)
C27 0.070(4) 0.043(3) 0.044(3) -0.006(2) 0.022(3) 0.010(3)
C28 0.038(3) 0.058(3) 0.041(3) -0.006(3) 0.014(2) 0.004(3)
B1 0.038(4) 0.063(5) 0.057(4) 0.015(4) 0.009(3) 0.013(3)
F1 0.080(2) 0.100(3) 0.087(2) 0.035(2) 0.029(2) -0.009(2)
F2A 0.032(3) 0.053(4) 0.063(4) -0.007(3) 0.006(3) 0.006(3)
F4A 0.032(3) 0.053(4) 0.063(4) -0.007(3) 0.006(3) 0.006(3)
F3A 0.032(3) 0.053(4) 0.063(4) -0.007(3) 0.006(3) 0.006(3)
F2B 0.121(9) 0.181(14) 0.094(8) 0.045(8) 0.045(7) -0.009(8)
F3B 0.121(9) 0.181(14) 0.094(8) 0.045(8) 0.045(7) -0.009(8)
F4B 0.121(9) 0.181(14) 0.094(8) 0.045(8) 0.045(7) -0.009(8)
F3C 0.050(4) 0.082(5) 0.056(4) -0.018(3) -0.003(3) 0.014(3)
F2C 0.050(4) 0.082(5) 0.056(4) -0.018(3) -0.003(3) 0.014(3)
F4C 0.050(4) 0.082(5) 0.056(4) -0.018(3) -0.003(3) 0.014(3)

loop_
_atom_type_symbol
_atom_type_description
_atom_type_scat_dispersion_real
_atom_type_scat_dispersion_imag
_atom_type_scat_source
C C 0.0033 0.0016 'International Tables Vol C Tables 4.2.6.8 and 6.1.1.4'
H H 0.0000 0.0000 'International Tables Vol C Tables 4.2.6.8 and 6.1.1.4'
N N 0.0061 0.0033 'International Tables Vol C Tables 4.2.6.8 and 6.1.1.4'
Cu Cu 0.3201 1.2651 'International Tables Vol C Tables 4.2.6.8 and 6.1.1.4'
B B 0.0013 0.0007 'International Tables Vol C Tables 4.2.6.8 and 6.1.1.4'
F F 0.0171 0.0103 'International Tables Vol C Tables 4.2.6.8 and 6.1.1.4'

loop_
_geom_angle_atom_site_label_1
_geom_angle_atom_site_label_2
_geom_angle_atom_site_label_3
_geom_angle
N3 Cu1 N8 131.61(14)
N3 Cu1 N4 81.25(14)
N8 Cu1 N4 127.27(15)
N3 Cu1 N7 124.39(14)
N8 Cu1 N7 81.92(14)
N4 Cu1 N7 115.18(13)
N2 N1 C1 112.3(3)
N2 N1 C8 118.5(3)
C1 N1 C8 129.1(4)
N3 N2 N1 105.5(3)
N2 N3 C2 109.9(3)
N2 N3 Cu1 137.0(3)
C2 N3 Cu1 113.0(3)
C7 N4 C3 117.6(4)
C7 N4 Cu1 127.8(3)
C3 N4 Cu1 114.3(3)
N6 N5 C15 111.4(3)
N6 N5 C22 119.6(3)
C15 N5 C22 128.7(4)
N7 N6 N5 105.9(3)
N6 N7 C16 109.9(3)
N6 N7 Cu1 139.8(3)
C16 N7 Cu1 110.2(3)
C21 N8 C17 117.1(4)
C21 N8 Cu1 128.2(3)
C17 N8 Cu1 114.7(3)
N1 C1 C2 104.4(4)
N1 C1 H1A 127.8
C2 C1 H1A 127.8
C1 C2 N3 107.9(4)
C1 C2 C3 134.4(4)
N3 C2 C3 117.7(4)
N4 C3 C4 122.4(4)
N4 C3 C2 113.4(3)
C4 C3 C2 124.2(4)
C5 C4 C3 118.6(4)
C5 C4 H4A 120.7
C3 C4 H4A 120.7
C6 C5 C4 119.1(4)
C6 C5 H5A 120.4
C4 C5 H5A 120.4
C7 C6 C5 118.7(4)
C7 C6 H6A 120.6
C5 C6 H6A 120.6
N4 C7 C6 123.6(4)
N4 C7 H7A 118.2
C6 C7 H7A 118.2
N1 C8 C9 110.7(3)
N1 C8 H8A 109.5
C9 C8 H8A 109.5
N1 C8 H8B 109.5
C9 C8 H8B 109.5
H8A C8 H8B 108.1
C10 C9 C14 119.2(4)
C10 C9 C8 120.8(4)
C14 C9 C8 119.9(4)
C9 C10 C11 119.5(5)
C9 C10 H10A 120.3
C11 C10 H10A 120.3
C12 C11 C10 120.1(5)
C12 C11 H11A 120.0
C10 C11 H11A 120.0
C13 C12 C11 119.9(5)
C13 C12 H12A 120.1
C11 C12 H12A 120.1
C12 C13 C14 120.4(5)
C12 C13 H13A 119.8
C14 C13 H13A 119.8
C13 C14 C9 120.9(5)
C13 C14 H14A 119.6
C9 C14 H14A 119.6
N5 C15 C16 105.2(4)
N5 C15 H15A 127.4
C16 C15 H15A 127.4
N7 C16 C15 107.6(3)
N7 C16 C17 119.4(4)
C15 C16 C17 133.0(4)
N8 C17 C18 122.6(4)
N8 C17 C16 113.8(4)
C18 C17 C16 123.6(4)
C19 C18 C17 118.8(4)
C19 C18 H18A 120.6
C17 C18 H18A 120.6
C18 C19 C20 120.0(5)
C18 C19 H19A 120.0
C20 C19 H19A 120.0
C19 C20 C21 118.6(5)
C19 C20 H20A 120.7
C21 C20 H20A 120.7
N8 C21 C20 122.9(5)
N8 C21 H21A 118.5
C20 C21 H21A 118.5
N5 C22 C23 110.3(3)
N5 C22 H22A 109.6
C23 C22 H22A 109.6
N5 C22 H22B 109.6
C23 C22 H22B 109.6
H22A C22 H22B 108.1
C24 C23 C28 119.2(4)
C24 C23 C22 120.1(4)
C28 C23 C22 120.7(4)
C23 C24 C25 120.4(5)
C23 C24 H24A 119.8
C25 C24 H24A 119.8
C26 C25 C24 120.0(5)
C26 C25 H25A 120.0
C24 C25 H25A 120.0
C25 C26 C27 119.9(5)
C25 C26 H26A 120.0
C27 C26 H26A 120.0
C28 C27 C26 120.1(5)
C28 C27 H27A 120.0
C26 C27 H27A 120.0
C27 C28 C23 120.4(5)
C27 C28 H28A 119.8
C23 C28 H28A 119.8
F2B B1 F3C 119.5(12)
F2B B1 F1 124.5(9)
F3C B1 F1 115.9(8)
F2B B1 F3B 115.7(11)
F3C B1 F3B 30.7(10)
F1 B1 F3B 112.0(12)
F2B B1 F4C 42.3(8)
F3C B1 F4C 118.2(8)
F1 B1 F4C 107.8(6)
F3B B1 F4C 138.7(14)
F2B B1 F4A 65.1(10)
F3C B1 F4A 86.4(7)
F1 B1 F4A 118.6(6)
F3B B1 F4A 112.9(14)
F4C B1 F4A 33.2(4)
F2B B1 F2A 43.7(9)
F3C B1 F2A 115.8(9)
F1 B1 F2A 110.3(7)
F3B B1 F2A 91.8(9)
F4C B1 F2A 84.7(6)
F4A B1 F2A 107.9(7)
F2B B1 F3A 125.4(12)
F3C B1 F3A 20.1(6)
F1 B1 F3A 107.2(8)
F3B B1 F3A 14.0(10)
F4C B1 F3A 136.9(9)
F4A B1 F3A 106.3(7)
F2A B1 F3A 105.7(7)
F2B B1 F2C 63.5(10)
F3C B1 F2C 108.9(7)
F1 B1 F2C 99.9(7)
F3B B1 F2C 80.2(9)
F4C B1 F2C 103.9(6)
F4A B1 F2C 127.2(8)
F2A B1 F2C 19.7(5)
F3A B1 F2C 93.9(7)
F2B B1 F4B 107.8(10)
F3C B1 F4B 72.6(7)
F1 B1 F4B 87.1(8)
F3B B1 F4B 102.7(9)
F4C B1 F4B 68.2(7)
F4A B1 F4B 43.8(6)
F2A B1 F4B 151.4(9)
F3A B1 F4B 89.5(8)
F2C B1 F4B 170.9(9)

loop_
_geom_bond_atom_site_label_1
_geom_bond_atom_site_label_2
_geom_bond_distance
Cu1 N3 2.006(3)
Cu1 N8 2.017(3)
Cu1 N4 2.051(3)
Cu1 N7 2.067(3)
N1 N2 1.342(4)
N1 C1 1.347(5)
N1 C8 1.476(5)
N2 N3 1.318(5)
N3 C2 1.366(5)
N4 C7 1.333(5)
N4 C3 1.357(5)
N5 N6 1.342(5)
N5 C15 1.345(5)
N5 C22 1.464(5)
N6 N7 1.322(5)
N7 C16 1.355(5)
N8 C21 1.340(5)
N8 C17 1.361(5)
C1 C2 1.364(6)
C1 H1A 0.9500
C2 C3 1.468(6)
C3 C4 1.389(5)
C4 C5 1.387(6)
C4 H4A 0.9500
C5 C6 1.381(6)
C5 H5A 0.9500
C6 C7 1.376(6)
C6 H6A 0.9500
C7 H7A 0.9500
C8 C9 1.506(6)
C8 H8A 0.9900
C8 H8B 0.9900
C9 C10 1.381(6)
C9 C14 1.382(6)
C10 C11 1.395(7)
C10 H10A 0.9500
C11 C12 1.388(8)
C11 H11A 0.9500
C12 C13 1.356(7)
C12 H12A 0.9500
C13 C14 1.374(7)
C13 H13A 0.9500
C14 H14A 0.9500
C15 C16 1.366(5)
C15 H15A 0.9500
C16 C17 1.461(6)
C17 C18 1.374(6)
C18 C19 1.363(6)
C18 H18A 0.9500
C19 C20 1.372(7)
C19 H19A 0.9500
C20 C21 1.378(6)
C20 H20A 0.9500
C21 H21A 0.9500
C22 C23 1.524(6)
C22 H22A 0.9900
C22 H22B 0.9900
C23 C24 1.375(6)
C23 C28 1.385(6)
C24 C25 1.386(6)
C24 H24A 0.9500
C25 C26 1.370(7)
C25 H25A 0.9500
C26 C27 1.380(7)
C26 H26A 0.9500
C27 C28 1.374(7)
C27 H27A 0.9500
C28 H28A 0.9500
B1 F2B 1.300(11)
B1 F3C 1.304(10)
B1 F1 1.354(7)
B1 F3B 1.371(12)
B1 F4C 1.372(8)
B1 F4A 1.400(9)
B1 F2A 1.408(10)
B1 F3A 1.417(10)
B1 F2C 1.470(9)
B1 F4B 1.484(11)

loop_
_geom_torsion_atom_site_label_1
_geom_torsion_atom_site_label_2
_geom_torsion_atom_site_label_3
_geom_torsion_atom_site_label_4
_geom_torsion
C1 N1 N2 N3 0.0(4)
C8 N1 N2 N3 178.6(3)
N1 N2 N3 C2 -1.1(4)
N1 N2 N3 Cu1 173.2(3)
N8 Cu1 N3 N2 47.2(5)
N4 Cu1 N3 N2 -179.7(4)
N7 Cu1 N3 N2 -65.1(4)
N8 Cu1 N3 C2 -138.6(3)
N4 Cu1 N3 C2 -5.6(3)
N7 Cu1 N3 C2 109.1(3)
N3 Cu1 N4 C7 178.6(4)
N8 Cu1 N4 C7 -44.8(4)
N7 Cu1 N4 C7 54.6(4)
N3 Cu1 N4 C3 5.7(3)
N8 Cu1 N4 C3 142.4(3)
N7 Cu1 N4 C3 -118.3(3)
C15 N5 N6 N7 1.3(4)
C22 N5 N6 N7 175.2(4)
N5 N6 N7 C16 -1.3(4)
N5 N6 N7 Cu1 -178.4(3)
N3 Cu1 N7 N6 -46.7(5)
N8 Cu1 N7 N6 177.6(4)
N4 Cu1 N7 N6 50.1(5)
N3 Cu1 N7 C16 136.2(3)
N8 Cu1 N7 C16 0.5(3)
N4 Cu1 N7 C16 -127.0(3)
N3 Cu1 N8 C21 50.9(4)
N4 Cu1 N8 C21 -64.0(4)
N7 Cu1 N8 C21 -179.6(4)
N3 Cu1 N8 C17 -129.2(3)
N4 Cu1 N8 C17 115.9(3)
N7 Cu1 N8 C17 0.3(3)
N2 N1 C1 C2 1.2(4)
C8 N1 C1 C2 -177.4(4)
N1 C1 C2 N3 -1.8(4)
N1 C1 C2 C3 179.8(4)
N2 N3 C2 C1 1.9(4)
Cu1 N3 C2 C1 -173.9(3)
N2 N3 C2 C3 -179.4(3)
Cu1 N3 C2 C3 4.8(4)
C7 N4 C3 C4 -0.2(6)
Cu1 N4 C3 C4 173.4(3)
C7 N4 C3 C2 -178.3(3)
Cu1 N4 C3 C2 -4.7(4)
C1 C2 C3 N4 178.2(4)
N3 C2 C3 N4 0.0(5)
C1 C2 C3 C4 0.2(7)
N3 C2 C3 C4 -178.1(3)
N4 C3 C4 C5 0.5(6)
C2 C3 C4 C5 178.4(4)
C3 C4 C5 C6 -0.5(6)
C4 C5 C6 C7 0.1(6)
C3 N4 C7 C6 -0.2(6)
Cu1 N4 C7 C6 -172.9(3)
C5 C6 C7 N4 0.3(6)
N2 N1 C8 C9 54.6(5)
C1 N1 C8 C9 -126.9(4)
N1 C8 C9 C10 -105.9(4)
N1 C8 C9 C14 73.1(5)
C14 C9 C10 C11 -0.4(7)
C8 C9 C10 C11 178.6(4)
C9 C10 C11 C12 0.3(8)
C10 C11 C12 C13 -0.2(8)
C11 C12 C13 C14 0.2(9)
C12 C13 C14 C9 -0.4(8)
C10 C9 C14 C13 0.5(7)
C8 C9 C14 C13 -178.5(5)
N6 N5 C15 C16 -0.8(5)
C22 N5 C15 C16 -174.0(4)
N6 N7 C16 C15 0.8(5)
Cu1 N7 C16 C15 178.8(3)
N6 N7 C16 C17 -179.2(4)
Cu1 N7 C16 C17 -1.2(5)
N5 C15 C16 N7 0.0(5)
N5 C15 C16 C17 -179.9(4)
C21 N8 C17 C18 0.1(6)
Cu1 N8 C17 C18 -179.8(3)
C21 N8 C17 C16 178.9(4)
Cu1 N8 C17 C16 -1.0(5)
N7 C16 C17 N8 1.6(6)
C15 C16 C17 N8 -178.5(4)
N7 C16 C17 C18 -179.7(4)
C15 C16 C17 C18 0.3(8)
N8 C17 C18 C19 -0.8(7)
C16 C17 C18 C19 -179.4(5)
C17 C18 C19 C20 0.3(8)
C18 C19 C20 C21 0.7(8)
C17 N8 C21 C20 1.1(7)
Cu1 N8 C21 C20 -179.0(4)
C19 C20 C21 N8 -1.5(8)
N6 N5 C22 C23 -91.4(5)
C15 N5 C22 C23 81.3(5)
N5 C22 C23 C24 81.1(5)
N5 C22 C23 C28 -95.7(5)
C28 C23 C24 C25 1.0(6)
C22 C23 C24 C25 -175.9(4)
C23 C24 C25 C26 -0.2(6)
C24 C25 C26 C27 -0.1(7)
C25 C26 C27 C28 -0.5(7)
C26 C27 C28 C23 1.3(7)
C24 C23 C28 C27 -1.6(7)
C22 C23 C28 C27 175.3(4)
